data_4025633
loop_
_publ_author_name
'Carrie E. Aroyan'
'Alpay Dermenci'
'Scott J. Miller'

_publ_section_title
;
 Development of a Cysteine-Catalyzed Enantioselective Rauhut-Currier
 Reaction
;
_journal_name_full 'Journal of Organic Chemistry'
_journal_page_first 5784
_journal_page_last 5796
_journal_paper_doi 10.1021/jo101018t
_journal_volume 75
_journal_year 2010
_chemical_absolute_configuration ad
_chemical_formula_sum 'C27 H22 Br2 N4 O5'
_chemical_formula_weight 642.31
_chemical_name_systematic
; 
 ? 
;
_space_group_IT_number 19
_symmetry_cell_setting orthorhombic
_symmetry_space_group_name_Hall 'P 2ac 2ab'
_symmetry_space_group_name_H-M 'P 21 21 21'
_atom_sites_solution_hydrogens geom
_atom_sites_solution_primary direct
_atom_sites_solution_secondary difmap
_audit_creation_method SHELXL-97
_cell_angle_alpha 90.00
_cell_angle_beta 90.00
_cell_angle_gamma 90.00
_cell_formula_units_Z 4
_cell_length_a 7.3503(15)
_cell_length_b 11.878(2)
_cell_length_c 33.132(7)
_cell_measurement_temperature 173(2)
_cell_volume 2892.7(10)
_computing_cell_refinement Denzo
_computing_data_collection 'Nonius Collect'
_computing_data_reduction Denzo
_computing_molecular_graphics 'Bruker SHELXTL'
_computing_publication_material 'Bruker SHELXTL'
_computing_structure_refinement 'SHELXL-97 (Sheldrick, 1997)'
_computing_structure_solution 'SHELXS-97 (Sheldrick, 1990)'
_diffrn_ambient_temperature 173(2)
_diffrn_measured_fraction_theta_full 0.989
_diffrn_measured_fraction_theta_max 0.989
_diffrn_measurement_device_type 'Nonius KappaCCD'
_diffrn_measurement_method '\w scans'
_diffrn_radiation_monochromator graphite
_diffrn_radiation_source 'fine-focus sealed tube'
_diffrn_radiation_type MoK\a
_diffrn_radiation_wavelength 0.71073
_diffrn_reflns_av_R_equivalents 0.0000
_diffrn_reflns_av_sigmaI/netI 0.0728
_diffrn_reflns_limit_h_max 10
_diffrn_reflns_limit_h_min -10
_diffrn_reflns_limit_k_max 16
_diffrn_reflns_limit_k_min -16
_diffrn_reflns_limit_l_max 45
_diffrn_reflns_limit_l_min -44
_diffrn_reflns_number 7386
_diffrn_reflns_theta_full 29.11
_diffrn_reflns_theta_max 29.11
_diffrn_reflns_theta_min 2.84
_exptl_absorpt_coefficient_mu 2.844
_exptl_absorpt_correction_T_max 0.7641
_exptl_absorpt_correction_T_min 0.6001
_exptl_absorpt_correction_type none
_exptl_crystal_colour orange
_exptl_crystal_density_diffrn 1.475
_exptl_crystal_density_method 'not measured'
_exptl_crystal_description plate
_exptl_crystal_F_000 1288
_exptl_crystal_size_max 0.20
_exptl_crystal_size_mid 0.20
_exptl_crystal_size_min 0.10
_refine_diff_density_max 0.990
_refine_diff_density_min -0.442
_refine_diff_density_rms 0.101
_refine_ls_abs_structure_details 'Flack H D (1983), Acta Cryst. A39, 876-881'
_refine_ls_abs_structure_Flack -0.013(10)
_refine_ls_extinction_method none
_refine_ls_goodness_of_fit_ref 1.008
_refine_ls_hydrogen_treatment mixed
_refine_ls_matrix_type full
_refine_ls_number_parameters 347
_refine_ls_number_reflns 7386
_refine_ls_number_restraints 0
_refine_ls_restrained_S_all 1.008
_refine_ls_R_factor_all 0.0891
_refine_ls_R_factor_gt 0.0521
_refine_ls_shift/su_max 0.027
_refine_ls_shift/su_mean 0.002
_refine_ls_structure_factor_coef Fsqd
_refine_ls_weighting_details 'calc w=1/[\s^2^(Fo^2^)+(0.0830P)^2^+0.0000P] where P=(Fo^2^+2Fc^2^)/3'
_refine_ls_weighting_scheme calc
_refine_ls_wR_factor_gt 0.1252
_refine_ls_wR_factor_ref 0.1417
_reflns_number_gt 5170
_reflns_number_total 7386
_reflns_threshold_expression >2sigma(I)
_cod_data_source_file jo101018t_si_003.cif
_cod_data_source_block ca01
_cod_depositor_comments
;
The following automatic conversions were performed:

'_symmetry_cell_setting' value 'Orthorhombic' changed to
'orthorhombic' according to the built-in table from CIF Core
dictionary named 'cif_core.dic' version 2.4.1 from 2010-06-29.

Automatic conversion script
Id: cif_fix_values 1646 2011-03-28 12:23:43Z adriana 
;
_cod_original_cell_volume 2892.6(10)
_cod_database_code 4025633

loop_
_symmetry_equiv_pos_as_xyz
'x, y, z'
'-x+1/2, -y, z+1/2'
'-x, y+1/2, -z+1/2'
'x+1/2, -y+1/2, -z'

loop_
_atom_site_label
_atom_site_type_symbol
_atom_site_fract_x
_atom_site_fract_y
_atom_site_fract_z
_atom_site_U_iso_or_equiv
_atom_site_adp_type
_atom_site_occupancy
_atom_site_symmetry_multiplicity
_atom_site_calc_flag
_atom_site_refinement_flags
_atom_site_disorder_assembly
_atom_site_disorder_group
Br1 Br 0.88639(8) 0.73591(5) 0.446650(14) 0.04845(17) Uani 1 1 d . . .
Br2 Br 0.85444(8) 0.95596(4) 0.883432(15) 0.04457(16) Uani 1 1 d . . .
O1 O 0.8632(5) 0.8496(2) 0.64892(9) 0.0353(7) Uani 1 1 d . . .
O2 O 0.6852(5) 1.3348(3) 0.60160(10) 0.0432(9) Uani 1 1 d . . .
O3 O 0.6366(6) 1.4939(3) 0.57300(9) 0.0506(10) Uani 1 1 d . . .
O4 O 0.5269(5) 1.8273(3) 0.71074(11) 0.0412(8) Uani 1 1 d . . .
O5 O 0.4519(5) 1.8139(3) 0.64759(11) 0.0428(9) Uani 1 1 d . . .
N1 N 0.7735(5) 1.2705(3) 0.71518(10) 0.0254(7) Uani 1 1 d . . .
N2 N 0.7469(5) 1.3253(3) 0.67864(12) 0.0269(8) Uani 1 1 d . . .
H2 H 0.764(7) 1.296(4) 0.6587(15) 0.030(14) Uiso 1 1 d . . .
N3 N 0.6577(5) 1.4366(3) 0.60333(11) 0.0335(9) Uani 1 1 d . . .
N4 N 0.5157(5) 1.7751(3) 0.67897(12) 0.0313(8) Uani 1 1 d . . .
C1 C 0.9217(6) 0.9414(4) 0.54710(13) 0.0326(10) Uani 1 1 d . . .
H1A H 0.9309 1.0198 0.5523 0.039 Uiso 1 1 calc R . .
C2 C 0.9104(7) 0.9028(4) 0.50760(14) 0.0413(12) Uani 1 1 d . . .
H2A H 0.9146 0.9542 0.4857 0.050 Uiso 1 1 calc R . .
C3 C 0.8932(7) 0.7886(4) 0.50064(13) 0.0359(11) Uani 1 1 d . . .
C4 C 0.8799(7) 0.7122(4) 0.53159(14) 0.0364(11) Uani 1 1 d . . .
H4A H 0.8633 0.6344 0.5262 0.044 Uiso 1 1 calc R . .
C5 C 0.8912(6) 0.7516(4) 0.57103(13) 0.0289(9) Uani 1 1 d . . .
H5A H 0.8794 0.7001 0.5928 0.035 Uiso 1 1 calc R . .
C6 C 0.9196(6) 0.8653(3) 0.57901(12) 0.0248(9) Uani 1 1 d . . .
C7 C 0.9431(5) 0.9019(3) 0.62224(13) 0.0261(9) Uani 1 1 d . . .
C8 C 1.0658(6) 0.9946(3) 0.63272(13) 0.0248(9) Uani 1 1 d . . .
C9 C 1.2158(6) 1.0147(4) 0.61068(14) 0.0298(10) Uani 1 1 d . . .
H9A H 1.2230 0.9791 0.5851 0.036 Uiso 1 1 calc R . .
C10 C 1.3724(7) 1.0880(4) 0.62265(15) 0.0419(12) Uani 1 1 d . . .
H10A H 1.3693 1.1587 0.6068 0.050 Uiso 1 1 calc R . .
H10B H 1.4882 1.0489 0.6167 0.050 Uiso 1 1 calc R . .
C11 C 1.3630(6) 1.1154(4) 0.66756(15) 0.0364(10) Uani 1 1 d . . .
H11A H 1.4474 1.1779 0.6739 0.044 Uiso 1 1 calc R . .
H11B H 1.4004 1.0488 0.6835 0.044 Uiso 1 1 calc R . .
C12 C 1.1688(5) 1.1489(4) 0.67883(14) 0.0292(9) Uani 1 1 d . . .
H12A H 1.1658 1.1737 0.7074 0.035 Uiso 1 1 calc R . .
H12B H 1.1298 1.2130 0.6618 0.035 Uiso 1 1 calc R . .
C13 C 1.0377(5) 1.0513(4) 0.67311(13) 0.0244(8) Uani 1 1 d . . .
H13A H 1.0603 0.9948 0.6949 0.029 Uiso 1 1 calc R . .
C14 C 0.8394(6) 1.0936(3) 0.67683(12) 0.0247(9) Uani 1 1 d . . .
H14A H 0.8077 1.1382 0.6526 0.030 Uiso 1 1 calc R . .
H14B H 0.7562 1.0281 0.6781 0.030 Uiso 1 1 calc R . .
C15 C 0.8133(5) 1.1655(3) 0.71419(13) 0.0244(9) Uani 1 1 d . . .
C16 C 0.8366(5) 1.1131(3) 0.75447(13) 0.0241(9) Uani 1 1 d . . .
C17 C 0.8016(6) 0.9992(3) 0.76034(14) 0.0301(10) Uani 1 1 d . . .
H17A H 0.7720 0.9528 0.7379 0.036 Uiso 1 1 calc R . .
C18 C 0.8097(6) 0.9535(4) 0.79819(15) 0.0349(10) Uani 1 1 d . . .
H18A H 0.7861 0.8756 0.8018 0.042 Uiso 1 1 calc R . .
C19 C 0.8511(6) 1.0187(4) 0.83067(13) 0.0301(9) Uani 1 1 d . . .
C20 C 0.8901(6) 1.1328(4) 0.82596(13) 0.0311(10) Uani 1 1 d . . .
H20A H 0.9213 1.1779 0.8486 0.037 Uiso 1 1 calc R . .
C21 C 0.8825(6) 1.1791(3) 0.78770(13) 0.0275(9) Uani 1 1 d . . .
H21A H 0.9088 1.2567 0.7840 0.033 Uiso 1 1 calc R . .
C22 C 0.6924(5) 1.4348(3) 0.67882(12) 0.0223(8) Uani 1 1 d . . .
C23 C 0.6490(6) 1.4924(3) 0.64231(13) 0.0271(9) Uani 1 1 d . . .
C24 C 0.5916(6) 1.6034(3) 0.64220(13) 0.0268(9) Uani 1 1 d . . .
H24A H 0.5613 1.6403 0.6177 0.032 Uiso 1 1 calc R . .
C25 C 0.5797(5) 1.6587(3) 0.67846(13) 0.0256(9) Uani 1 1 d . . .
C26 C 0.6232(7) 1.6069(3) 0.71468(13) 0.0283(9) Uani 1 1 d . . .
H26A H 0.6159 1.6479 0.7392 0.034 Uiso 1 1 calc R . .
C27 C 0.6772(6) 1.4956(3) 0.71493(13) 0.0263(9) Uani 1 1 d . . .
H27A H 0.7043 1.4598 0.7398 0.032 Uiso 1 1 calc R . .

loop_
_atom_site_aniso_label
_atom_site_aniso_U_11
_atom_site_aniso_U_22
_atom_site_aniso_U_33
_atom_site_aniso_U_23
_atom_site_aniso_U_13
_atom_site_aniso_U_12
Br1 0.0475(3) 0.0673(4) 0.0306(3) -0.0161(2) 0.0047(2) -0.0211(3)
Br2 0.0517(3) 0.0469(3) 0.0351(3) 0.0130(2) 0.0002(2) 0.0071(3)
O1 0.049(2) 0.0281(16) 0.0290(15) -0.0004(12) 0.0068(16) -0.0059(16)
O2 0.068(3) 0.0286(18) 0.0329(17) -0.0041(14) -0.0016(17) 0.0060(17)
O3 0.086(3) 0.0407(19) 0.0246(17) 0.0029(14) -0.001(2) 0.014(2)
O4 0.055(2) 0.0236(17) 0.045(2) -0.0087(15) 0.0012(17) 0.0033(15)
O5 0.055(2) 0.0281(17) 0.045(2) 0.0054(16) -0.0096(18) 0.0117(16)
N1 0.0291(18) 0.0203(18) 0.0266(18) 0.0017(15) -0.0023(14) 0.0017(15)
N2 0.038(2) 0.0206(19) 0.0222(19) -0.0005(15) 0.0019(17) 0.0023(16)
N3 0.038(2) 0.037(2) 0.0255(18) 0.0015(16) 0.0012(17) 0.0046(19)
N4 0.032(2) 0.0200(18) 0.042(2) -0.0006(17) 0.0026(17) -0.0014(16)
C1 0.043(2) 0.025(2) 0.030(2) -0.0029(18) -0.003(2) -0.0022(19)
C2 0.049(3) 0.045(3) 0.030(2) 0.002(2) 0.000(2) -0.006(2)
C3 0.038(3) 0.041(3) 0.029(2) -0.012(2) 0.002(2) -0.007(2)
C4 0.041(3) 0.032(2) 0.036(2) -0.0100(19) -0.001(2) -0.010(2)
C5 0.025(2) 0.027(2) 0.034(2) -0.0045(18) 0.0027(18) -0.004(2)
C6 0.027(2) 0.025(2) 0.023(2) -0.0055(16) -0.0009(17) -0.0018(17)
C7 0.026(2) 0.022(2) 0.031(2) -0.0020(18) 0.0027(18) 0.0019(16)
C8 0.027(2) 0.020(2) 0.027(2) 0.0015(17) -0.0008(17) 0.0037(16)
C9 0.030(2) 0.025(2) 0.034(3) -0.0042(18) 0.0063(19) -0.0037(17)
C10 0.032(2) 0.048(3) 0.045(3) -0.014(2) 0.010(2) -0.009(2)
C11 0.024(2) 0.043(3) 0.043(3) -0.009(2) 0.000(2) -0.003(2)
C12 0.022(2) 0.029(2) 0.037(2) -0.0062(18) -0.0003(19) 0.0031(18)
C13 0.024(2) 0.023(2) 0.026(2) -0.0030(17) -0.0010(16) 0.0036(17)
C14 0.026(2) 0.0223(19) 0.026(2) -0.0056(16) -0.0033(18) 0.0024(17)
C15 0.019(2) 0.026(2) 0.029(2) 0.0005(17) -0.0001(16) -0.0035(16)
C16 0.019(2) 0.0222(19) 0.031(2) -0.0031(16) -0.0021(17) 0.0028(16)
C17 0.032(2) 0.020(2) 0.039(3) -0.0024(18) -0.004(2) 0.0014(18)
C18 0.038(2) 0.022(2) 0.045(3) 0.004(2) 0.000(2) 0.005(2)
C19 0.027(2) 0.034(2) 0.029(2) 0.0066(17) -0.0018(19) 0.0076(19)
C20 0.034(2) 0.030(2) 0.030(2) -0.0030(18) 0.000(2) 0.000(2)
C21 0.030(2) 0.022(2) 0.031(2) -0.0008(16) -0.003(2) -0.0007(18)
C22 0.022(2) 0.021(2) 0.024(2) 0.0019(16) 0.0013(16) -0.0011(16)
C23 0.029(2) 0.026(2) 0.027(2) -0.0019(16) 0.0026(19) -0.0029(18)
C24 0.030(2) 0.025(2) 0.025(2) 0.0044(17) 0.0024(18) 0.0011(18)
C25 0.021(2) 0.024(2) 0.032(2) 0.0014(17) -0.0003(17) 0.0018(17)
C26 0.034(2) 0.024(2) 0.026(2) -0.0027(16) 0.002(2) -0.0025(19)
C27 0.034(2) 0.023(2) 0.021(2) 0.0014(16) -0.0029(18) 0.0025(18)

loop_
_atom_type_symbol
_atom_type_description
_atom_type_scat_dispersion_real
_atom_type_scat_dispersion_imag
_atom_type_scat_source
C C 0.0033 0.0016 'International Tables Vol C Tables 4.2.6.8 and 6.1.1.4'
H H 0.0000 0.0000 'International Tables Vol C Tables 4.2.6.8 and 6.1.1.4'
N N 0.0061 0.0033 'International Tables Vol C Tables 4.2.6.8 and 6.1.1.4'
O O 0.0106 0.0060 'International Tables Vol C Tables 4.2.6.8 and 6.1.1.4'
Br Br -0.2901 2.4595 'International Tables Vol C Tables 4.2.6.8 and 6.1.1.4'

loop_
_geom_angle_atom_site_label_1
_geom_angle_atom_site_label_2
_geom_angle_atom_site_label_3
_geom_angle
_geom_angle_site_symmetry_1
_geom_angle_site_symmetry_3
_geom_angle_publ_flag
C15 N1 N2 117.8(4) . . ?
H2 N2 C22 119(4) . . ?
H2 N2 N1 121(4) . . ?
C22 N2 N1 119.0(4) . . ?
O3 N3 O2 122.0(4) . . ?
O3 N3 C23 118.1(4) . . ?
O2 N3 C23 119.8(4) . . ?
O4 N4 O5 124.2(4) . . ?
O4 N4 C25 117.9(4) . . ?
O5 N4 C25 117.9(4) . . ?
C2 C1 C6 120.1(4) . . ?
C3 C2 C1 119.1(5) . . ?
C4 C3 C2 122.0(4) . . ?
C4 C3 Br1 119.0(3) . . ?
C2 C3 Br1 118.9(4) . . ?
C3 C4 C5 118.4(4) . . ?
C4 C5 C6 120.9(4) . . ?
C5 C6 C1 119.2(4) . . ?
C5 C6 C7 118.5(4) . . ?
C1 C6 C7 122.2(4) . . ?
O1 C7 C8 120.2(4) . . ?
O1 C7 C6 118.8(4) . . ?
C8 C7 C6 120.9(4) . . ?
C9 C8 C7 120.7(4) . . ?
C9 C8 C13 120.9(4) . . ?
C7 C8 C13 117.4(4) . . ?
C8 C9 C10 126.2(4) . . ?
C9 C10 C11 110.4(4) . . ?
C10 C11 C12 109.7(4) . . ?
C13 C12 C11 111.3(3) . . ?
C8 C13 C12 111.3(3) . . ?
C8 C13 C14 110.1(3) . . ?
C12 C13 C14 109.9(3) . . ?
C15 C14 C13 111.5(3) . . ?
N1 C15 C16 114.3(4) . . ?
N1 C15 C14 126.7(4) . . ?
C16 C15 C14 118.9(3) . . ?
C17 C16 C21 118.8(4) . . ?
C17 C16 C15 120.9(4) . . ?
C21 C16 C15 120.2(4) . . ?
C18 C17 C16 120.4(4) . . ?
C19 C18 C17 120.7(4) . . ?
C18 C19 C20 120.7(4) . . ?
C18 C19 Br2 120.5(3) . . ?
C20 C19 Br2 118.8(3) . . ?
C21 C20 C19 118.7(4) . . ?
C20 C21 C16 120.7(4) . . ?
N2 C22 C27 121.3(4) . . ?
N2 C22 C23 121.4(4) . . ?
C27 C22 C23 117.3(4) . . ?
C24 C23 C22 121.8(4) . . ?
C24 C23 N3 116.4(4) . . ?
C22 C23 N3 121.7(4) . . ?
C25 C24 C23 118.2(4) . . ?
C24 C25 C26 122.1(4) . . ?
C24 C25 N4 118.9(4) . . ?
C26 C25 N4 119.0(4) . . ?
C27 C26 C25 119.8(4) . . ?
C26 C27 C22 120.8(4) . . ?

loop_
_geom_bond_atom_site_label_1
_geom_bond_atom_site_label_2
_geom_bond_distance
_geom_bond_site_symmetry_2
_geom_bond_publ_flag
Br1 C3 1.895(4) . ?
Br2 C19 1.900(4) . ?
O1 C7 1.230(5) . ?
O2 N3 1.228(5) . ?
O3 N3 1.223(5) . ?
O4 N4 1.225(5) . ?
O5 N4 1.230(5) . ?
N1 C15 1.282(5) . ?
N1 N2 1.388(5) . ?
N2 H2 0.76(5) . ?
N2 C22 1.361(5) . ?
N3 C23 1.452(5) . ?
N4 C25 1.460(5) . ?
C1 C2 1.389(6) . ?
C1 C6 1.391(6) . ?
C2 C3 1.382(7) . ?
C3 C4 1.372(7) . ?
C4 C5 1.390(6) . ?
C5 C6 1.392(6) . ?
C6 C7 1.507(6) . ?
C7 C8 1.465(6) . ?
C8 C9 1.344(6) . ?
C8 C13 1.513(6) . ?
C9 C10 1.497(6) . ?
C10 C11 1.524(7) . ?
C11 C12 1.528(6) . ?
C12 C13 1.520(6) . ?
C13 C14 1.546(6) . ?
C14 C15 1.516(6) . ?
C15 C16 1.482(6) . ?
C16 C17 1.391(6) . ?
C16 C21 1.393(6) . ?
C17 C18 1.367(6) . ?
C18 C19 1.360(7) . ?
C19 C20 1.394(6) . ?
C20 C21 1.383(6) . ?
C22 C27 1.402(6) . ?
C22 C23 1.426(6) . ?
C23 C24 1.385(6) . ?
C24 C25 1.372(6) . ?
C25 C26 1.386(6) . ?
C26 C27 1.381(6) . ?
